data_7132854
loop_
_publ_author_name
'Gopalakrishnan, Dinesh Kumar'
'Bhardwaj, Srashti'
'Kumar, Sandeep'
'Karmakar, Tarak'
'Vaitla, Janakiram'

_publ_section_title
;
 Carbene-mediated stereoselective olefination of vinyl sulfoxonium ylides
 with diazo compounds and acetals.
;
_journal_issue 28
_journal_name_full 'Chemical communications (Cambridge, England)'
_journal_page_first 3846
_journal_page_last 3849
_journal_paper_doi 10.1039/d4cc00450g
_journal_volume 60
_journal_year 2024
_chemical_formula_moiety 'C21 H14 O2'
_chemical_formula_sum 'C21 H14 O2'
_chemical_formula_weight 298.32
_chemical_name_systematic 'Naphthylidene butenolide'
_space_group_crystal_system monoclinic
_space_group_IT_number 14
_space_group_name_Hall '-P 2ybc'
_space_group_name_H-M_alt 'P 1 21/c 1'
_atom_sites_solution_hydrogens geom
_audit_block_doi 10.5517/ccdc.csd.cc2hnqgc
_audit_creation_date 2023-12-12
_audit_creation_method
;
Olex2 1.5
(compiled 2023.08.24 svn.re1ec1418 for OlexSys, GUI svn.r6817)
;
_audit_update_record
;
2023-12-12 deposited with the CCDC.	2024-03-08 downloaded from the CCDC.
;
_cell_angle_alpha 90
_cell_angle_beta 98.770(3)
_cell_angle_gamma 90
_cell_formula_units_Z 4
_cell_length_a 8.1483(7)
_cell_length_b 18.7780(15)
_cell_length_c 9.9744(8)
_cell_measurement_reflns_used 6652
_cell_measurement_temperature 298(2)
_cell_measurement_theta_max 28.07
_cell_measurement_theta_min 2.33
_cell_volume 1508.3(2)
_computing_cell_refinement 'SAINT V8.40B (?, 2016)'
_computing_data_reduction 'SAINT V8.40B (?, 2016)'
_computing_molecular_graphics 'Olex2 1.5 (Dolomanov et al., 2009)'
_computing_publication_material 'Olex2 1.5 (Dolomanov et al., 2009)'
_computing_structure_refinement 'XL  (Sheldrick, 2008)'
_diffrn_ambient_temperature 298.00
_diffrn_measured_fraction_theta_full 0.999
_diffrn_measured_fraction_theta_max 0.997
_diffrn_measurement_device_type 'Bruker APEX-II CCD'
_diffrn_measurement_method '\f and \w scans'
_diffrn_radiation_type MoK\a
_diffrn_radiation_wavelength 0.71073
_diffrn_reflns_av_R_equivalents 0.1039
_diffrn_reflns_av_unetI/netI 0.0507
_diffrn_reflns_Laue_measured_fraction_full 0.999
_diffrn_reflns_Laue_measured_fraction_max 0.997
_diffrn_reflns_limit_h_max 10
_diffrn_reflns_limit_h_min -10
_diffrn_reflns_limit_k_max 23
_diffrn_reflns_limit_k_min -23
_diffrn_reflns_limit_l_max 12
_diffrn_reflns_limit_l_min -12
_diffrn_reflns_number 47156
_diffrn_reflns_point_group_measured_fraction_full 0.999
_diffrn_reflns_point_group_measured_fraction_max 0.997
_diffrn_reflns_theta_full 25.242
_diffrn_reflns_theta_max 25.999
_diffrn_reflns_theta_min 2.169
_diffrn_source_current 1.0
_diffrn_source_power 0.05
_diffrn_source_voltage 50.0
_diffrn_standards_number 0
_exptl_absorpt_coefficient_mu 0.084
_exptl_absorpt_correction_T_max 0.7457
_exptl_absorpt_correction_T_min 0.6884
_exptl_absorpt_correction_type none
_exptl_absorpt_process_details
;
SADABS-2016/2 (Bruker,2016/2) was used for absorption correction.
wR2(int) was 0.1464 before and 0.0716 after correction.
The Ratio of minimum to maximum transmission is 0.9232.
The \l/2 correction factor is Not present.
;
_exptl_crystal_colour 'clear light yellow'
_exptl_crystal_colour_lustre clear
_exptl_crystal_colour_modifier light
_exptl_crystal_colour_primary yellow
_exptl_crystal_density_diffrn 1.314
_exptl_crystal_description needle
_exptl_crystal_F_000 624
_exptl_crystal_preparation 'As mentioned in paper'
_exptl_crystal_recrystallization_method 'Re-crystallisation from solvent: Chloroform'
_exptl_crystal_size_max 0.21
_exptl_crystal_size_mid 0.15
_exptl_crystal_size_min 0.12
_refine_diff_density_max 0.141
_refine_diff_density_min -0.149
_refine_diff_density_rms 0.038
_refine_ls_extinction_coef 0.018(2)
_refine_ls_extinction_expression Fc^*^=kFc[1+0.001xFc^2^\l^3^/sin(2\q)]^-1/4^
_refine_ls_extinction_method 'SHELXL-2019/1 (Sheldrick 2019)'
_refine_ls_goodness_of_fit_ref 1.050
_refine_ls_hydrogen_treatment constr
_refine_ls_matrix_type full
_refine_ls_number_parameters 209
_refine_ls_number_reflns 2951
_refine_ls_number_restraints 0
_refine_ls_restrained_S_all 1.050
_refine_ls_R_factor_all 0.1118
_refine_ls_R_factor_gt 0.0585
_refine_ls_shift/su_max 0.000
_refine_ls_shift/su_mean 0.000
_refine_ls_structure_factor_coef Fsqd
_refine_ls_weighting_details 'w=1/[\s^2^(Fo^2^)+(0.0520P)^2^+0.1853P] where P=(Fo^2^+2Fc^2^)/3'
_refine_ls_weighting_scheme calc
_refine_ls_wR_factor_gt 0.1137
_refine_ls_wR_factor_ref 0.1262
_reflns_Friedel_coverage 0.000
_reflns_number_gt 1793
_reflns_number_total 2951
_reflns_threshold_expression 'I > 2\s(I)'
_cod_data_source_file d4cc00450g2.cif
_cod_data_source_block 021223_a512_0m_a
_cod_depositor_comments 'Adding full bibliography for 7132854--7132855.cif.'
_cod_database_code 7132854
_shelx_shelxl_version_number 2019/1
_shelx_space_group_comment
;
The symmetry employed for this shelxl refinement is uniquely defined
by the following loop, which should always be used as a source of
symmetry information in preference to the above space-group names.
They are only intended as comments.
;
_olex2_refinement_description
;
1. Fixed Uiso
 At 1.2 times of:
  All C(H) groups
2.a Aromatic/amide H refined with riding coordinates:
 C006(H006), C008(H008), C009(H009), C00C(H00C), C00D(H00D), C00F(H00F),
 C00G(H00G), C00H(H00H), C00I(H00I), C00J(H00J), C00K(H00K), C00L(H00L),
 C00M(H00M), C00N(H00N)
;
_olex2_submission_original_sample_id 'Naphthylidene butenolide'
_olex2_submission_special_instructions 'No special instructions were received'

loop_
_space_group_symop_operation_xyz
'x, y, z'
'-x, y+1/2, -z+1/2'
'-x, -y, -z'
'x, -y-1/2, z-1/2'

loop_
_atom_site_label
_atom_site_type_symbol
_atom_site_fract_x
_atom_site_fract_y
_atom_site_fract_z
_atom_site_U_iso_or_equiv
_atom_site_adp_type
_atom_site_occupancy
_atom_site_site_symmetry_order
_atom_site_calc_flag
_atom_site_refinement_flags_posn
_atom_site_refinement_flags_adp
_atom_site_refinement_flags_occupancy
_atom_site_disorder_assembly
_atom_site_disorder_group
O001 O 0.02464(17) 0.66419(8) 0.45467(14) 0.0598(4) Uani 1 1 d . . . . .
O002 O -0.21950(19) 0.72143(9) 0.40707(17) 0.0815(5) Uani 1 1 d . . . . .
C003 C 0.2301(2) 0.68049(10) 0.1467(2) 0.0493(5) Uani 1 1 d . . . . .
C004 C 0.1217(2) 0.68309(10) 0.2520(2) 0.0493(5) Uani 1 1 d . . . . .
C005 C 0.1587(2) 0.65116(11) 0.3862(2) 0.0512(5) Uani 1 1 d . . . . .
C006 C 0.1636(3) 0.66287(10) 0.0145(2) 0.0567(6) Uani 1 1 d . . . . .
H006 H 0.050754 0.653132 -0.007287 0.068 Uiso 1 1 calc R U . . .
C007 C 0.4711(3) 0.56252(10) 0.6455(2) 0.0521(5) Uani 1 1 d . . . . .
C008 C 0.3984(2) 0.69611(11) 0.1761(2) 0.0564(6) Uani 1 1 d . . . . .
H008 H 0.445015 0.708066 0.264181 0.068 Uiso 1 1 calc R U . . .
C009 C 0.2881(2) 0.61194(11) 0.4412(2) 0.0538(5) Uani 1 1 d . . . . .
H009 H 0.376584 0.609892 0.392340 0.065 Uiso 1 1 calc R U . . .
C00A C 0.3091(3) 0.57171(10) 0.5683(2) 0.0520(5) Uani 1 1 d . . . . .
C00B C 0.4892(3) 0.51596(11) 0.7588(2) 0.0584(6) Uani 1 1 d . . . . .
C00C C -0.0306(2) 0.71180(11) 0.2411(2) 0.0574(6) Uani 1 1 d . . . . .
H00C H -0.086783 0.734076 0.164324 0.069 Uiso 1 1 calc R U . . .
C00D C 0.6126(3) 0.59995(11) 0.6166(2) 0.0613(6) Uani 1 1 d . . . . .
H00D H 0.602731 0.630851 0.542923 0.074 Uiso 1 1 calc R U . . .
C00E C -0.0934(3) 0.70249(12) 0.3684(2) 0.0619(6) Uani 1 1 d . . . . .
C00F C 0.1774(3) 0.53697(12) 0.6089(2) 0.0637(6) Uani 1 1 d . . . . .
H00F H 0.071514 0.544496 0.561277 0.076 Uiso 1 1 calc R U . . .
C00G C 0.2649(3) 0.65973(11) -0.0853(2) 0.0660(6) Uani 1 1 d . . . . .
H00G H 0.219976 0.647266 -0.173488 0.079 Uiso 1 1 calc R U . . .
C00H C 0.4963(3) 0.69394(12) 0.0752(2) 0.0646(6) Uani 1 1 d . . . . .
H00H H 0.608340 0.705558 0.095378 0.078 Uiso 1 1 calc R U . . .
C00I C 0.4310(3) 0.67495(11) -0.0542(3) 0.0664(7) Uani 1 1 d . . . . .
H00I H 0.498971 0.672338 -0.120941 0.080 Uiso 1 1 calc R U . . .
C00J C 0.7622(3) 0.59113(14) 0.6953(3) 0.0766(7) Uani 1 1 d . . . . .
H00J H 0.854060 0.615982 0.675153 0.092 Uiso 1 1 calc R U . . .
C00K C 0.1970(3) 0.49059(12) 0.7197(3) 0.0743(7) Uani 1 1 d . . . . .
H00K H 0.105173 0.467287 0.743904 0.089 Uiso 1 1 calc R U . . .
C00L C 0.3489(3) 0.47956(12) 0.7915(2) 0.0708(7) Uani 1 1 d . . . . .
H00L H 0.361438 0.447556 0.863461 0.085 Uiso 1 1 calc R U . . .
C00M C 0.6474(3) 0.50801(13) 0.8378(2) 0.0734(7) Uani 1 1 d . . . . .
H00M H 0.660987 0.477224 0.911685 0.088 Uiso 1 1 calc R U . . .
C00N C 0.7794(3) 0.54488(15) 0.8068(3) 0.0825(8) Uani 1 1 d . . . . .
H00N H 0.882706 0.539441 0.860084 0.099 Uiso 1 1 calc R U . . .

loop_
_atom_site_aniso_label
_atom_site_aniso_U_11
_atom_site_aniso_U_22
_atom_site_aniso_U_33
_atom_site_aniso_U_23
_atom_site_aniso_U_13
_atom_site_aniso_U_12
O001 0.0591(9) 0.0722(10) 0.0508(9) -0.0002(7) 0.0167(7) 0.0038(7)
O002 0.0599(10) 0.1048(13) 0.0860(13) 0.0058(10) 0.0310(9) 0.0136(9)
C003 0.0534(12) 0.0533(12) 0.0412(12) -0.0017(9) 0.0074(10) 0.0044(9)
C004 0.0520(12) 0.0539(12) 0.0412(12) -0.0044(9) 0.0045(10) -0.0024(9)
C005 0.0523(12) 0.0576(12) 0.0451(12) -0.0089(10) 0.0121(10) -0.0019(10)
C006 0.0617(13) 0.0593(13) 0.0469(13) -0.0032(10) 0.0012(11) 0.0047(10)
C007 0.0621(13) 0.0535(12) 0.0428(12) -0.0044(9) 0.0145(10) 0.0077(10)
C008 0.0557(13) 0.0643(13) 0.0495(14) -0.0033(10) 0.0090(11) -0.0006(10)
C009 0.0567(13) 0.0622(13) 0.0435(12) -0.0058(10) 0.0112(10) -0.0002(10)
C00A 0.0610(13) 0.0526(12) 0.0439(13) -0.0070(9) 0.0129(10) -0.0004(10)
C00B 0.0785(15) 0.0553(12) 0.0423(13) -0.0014(10) 0.0117(11) 0.0125(11)
C00C 0.0501(12) 0.0737(14) 0.0484(13) 0.0021(11) 0.0078(10) 0.0031(10)
C00D 0.0639(14) 0.0654(14) 0.0560(14) 0.0007(11) 0.0139(12) 0.0065(11)
C00E 0.0542(13) 0.0694(15) 0.0630(16) 0.0002(12) 0.0119(12) 0.0019(11)
C00F 0.0703(15) 0.0572(13) 0.0629(15) -0.0036(11) 0.0086(12) -0.0097(11)
C00G 0.0973(19) 0.0616(14) 0.0397(13) 0.0004(10) 0.0126(13) 0.0107(13)
C00H 0.0612(14) 0.0673(14) 0.0689(17) 0.0030(12) 0.0211(13) 0.0028(11)
C00I 0.0813(17) 0.0610(14) 0.0633(17) 0.0089(12) 0.0311(14) 0.0128(12)
C00J 0.0609(15) 0.0924(18) 0.0758(18) -0.0031(15) 0.0078(13) 0.0065(13)
C00K 0.0901(19) 0.0580(14) 0.0788(19) 0.0031(13) 0.0259(15) -0.0106(13)
C00L 0.1027(19) 0.0530(13) 0.0605(16) 0.0059(11) 0.0248(15) 0.0061(13)
C00M 0.0962(19) 0.0679(15) 0.0546(15) 0.0009(12) 0.0071(14) 0.0219(14)
C00N 0.0782(18) 0.0939(19) 0.0687(19) -0.0080(15) -0.0100(15) 0.0202(15)

loop_
_atom_type_symbol
_atom_type_description
_atom_type_scat_dispersion_real
_atom_type_scat_dispersion_imag
_atom_type_scat_source
C C 0.0033 0.0016 'International Tables Vol C Tables 4.2.6.8 and 6.1.1.4'
H H 0.0000 0.0000 'International Tables Vol C Tables 4.2.6.8 and 6.1.1.4'
O O 0.0106 0.0060 'International Tables Vol C Tables 4.2.6.8 and 6.1.1.4'

loop_
_geom_angle_atom_site_label_1
_geom_angle_atom_site_label_2
_geom_angle_atom_site_label_3
_geom_angle
_geom_angle_site_symmetry_1
_geom_angle_site_symmetry_3
_geom_angle_publ_flag
C00E O001 C005 107.91(16) . . ?
C006 C003 C004 119.70(18) . . ?
C006 C003 C008 118.77(19) . . ?
C008 C003 C004 121.53(18) . . ?
C005 C004 C003 125.40(17) . . ?
C00C C004 C003 127.13(18) . . ?
C00C C004 C005 107.41(18) . . ?
O001 C005 C004 108.07(17) . . ?
C009 C005 O001 121.63(19) . . ?
C009 C005 C004 130.20(19) . . ?
C003 C006 H006 119.9 . . ?
C00G C006 C003 120.2(2) . . ?
C00G C006 H006 119.9 . . ?
C00B C007 C00A 118.52(19) . . ?
C00D C007 C00A 122.83(19) . . ?
C00D C007 C00B 118.6(2) . . ?
C003 C008 H008 119.9 . . ?
C00H C008 C003 120.2(2) . . ?
C00H C008 H008 119.9 . . ?
C005 C009 H009 115.8 . . ?
C005 C009 C00A 128.45(19) . . ?
C00A C009 H009 115.8 . . ?
C007 C00A C009 120.25(18) . . ?
C00F C00A C007 118.9(2) . . ?
C00F C00A C009 120.6(2) . . ?
C00L C00B C007 119.5(2) . . ?
C00M C00B C007 119.0(2) . . ?
C00M C00B C00L 121.5(2) . . ?
C004 C00C H00C 125.5 . . ?
C004 C00C C00E 109.05(19) . . ?
C00E C00C H00C 125.5 . . ?
C007 C00D H00D 119.7 . . ?
C00J C00D C007 120.6(2) . . ?
C00J C00D H00D 119.7 . . ?
O001 C00E C00C 107.49(18) . . ?
O002 C00E O001 119.9(2) . . ?
O002 C00E C00C 132.6(2) . . ?
C00A C00F H00F 119.0 . . ?
C00A C00F C00K 122.1(2) . . ?
C00K C00F H00F 119.0 . . ?
C006 C00G H00G 119.9 . . ?
C00I C00G C006 120.2(2) . . ?
C00I C00G H00G 119.9 . . ?
C008 C00H H00H 119.6 . . ?
C00I C00H C008 120.8(2) . . ?
C00I C00H H00H 119.6 . . ?
C00G C00I H00I 120.1 . . ?
C00H C00I C00G 119.8(2) . . ?
C00H C00I H00I 120.1 . . ?
C00D C00J H00J 119.7 . . ?
C00D C00J C00N 120.5(2) . . ?
C00N C00J H00J 119.7 . . ?
C00F C00K H00K 120.0 . . ?
C00L C00K C00F 120.1(2) . . ?
C00L C00K H00K 120.0 . . ?
C00B C00L H00L 119.6 . . ?
C00K C00L C00B 120.9(2) . . ?
C00K C00L H00L 119.6 . . ?
C00B C00M H00M 119.7 . . ?
C00N C00M C00B 120.5(2) . . ?
C00N C00M H00M 119.7 . . ?
C00J C00N H00N 119.6 . . ?
C00M C00N C00J 120.7(2) . . ?
C00M C00N H00N 119.6 . . ?

loop_
_geom_bond_atom_site_label_1
_geom_bond_atom_site_label_2
_geom_bond_distance
_geom_bond_site_symmetry_2
_geom_bond_publ_flag
O001 C005 1.395(2) . ?
O001 C00E 1.389(3) . ?
O002 C00E 1.204(2) . ?
C003 C004 1.473(3) . ?
C003 C006 1.387(3) . ?
C003 C008 1.389(3) . ?
C004 C005 1.455(3) . ?
C004 C00C 1.342(3) . ?
C005 C009 1.334(3) . ?
C006 H006 0.9300 . ?
C006 C00G 1.388(3) . ?
C007 C00A 1.433(3) . ?
C007 C00B 1.419(3) . ?
C007 C00D 1.417(3) . ?
C008 H008 0.9300 . ?
C008 C00H 1.377(3) . ?
C009 H009 0.9300 . ?
C009 C00A 1.464(3) . ?
C00A C00F 1.369(3) . ?
C00B C00L 1.412(3) . ?
C00B C00M 1.412(3) . ?
C00C H00C 0.9300 . ?
C00C C00E 1.450(3) . ?
C00D H00D 0.9300 . ?
C00D C00J 1.356(3) . ?
C00F H00F 0.9300 . ?
C00F C00K 1.396(3) . ?
C00G H00G 0.9300 . ?
C00G C00I 1.372(3) . ?
C00H H00H 0.9300 . ?
C00H C00I 1.366(3) . ?
C00I H00I 0.9300 . ?
C00J H00J 0.9300 . ?
C00J C00N 1.401(3) . ?
C00K H00K 0.9300 . ?
C00K C00L 1.348(3) . ?
C00L H00L 0.9300 . ?
C00M H00M 0.9300 . ?
C00M C00N 1.354(3) . ?
C00N H00N 0.9300 . ?

loop_
_geom_torsion_atom_site_label_1
_geom_torsion_atom_site_label_2
_geom_torsion_atom_site_label_3
_geom_torsion_atom_site_label_4
_geom_torsion
_geom_torsion_site_symmetry_1
_geom_torsion_site_symmetry_2
_geom_torsion_site_symmetry_3
_geom_torsion_site_symmetry_4
_geom_torsion_publ_flag
O001 C005 C009 C00A 6.1(3) . . . . ?
C003 C004 C005 O001 -179.02(17) . . . . ?
C003 C004 C005 C009 -2.8(3) . . . . ?
C003 C004 C00C C00E 179.76(19) . . . . ?
C003 C006 C00G C00I -0.9(3) . . . . ?
C003 C008 C00H C00I -1.5(3) . . . . ?
C004 C003 C006 C00G -179.50(18) . . . . ?
C004 C003 C008 C00H -179.33(19) . . . . ?
C004 C005 C009 C00A -169.7(2) . . . . ?
C004 C00C C00E O001 -2.5(2) . . . . ?
C004 C00C C00E O002 177.0(2) . . . . ?
C005 O001 C00E O002 -178.3(2) . . . . ?
C005 O001 C00E C00C 1.3(2) . . . . ?
C005 C004 C00C C00E 2.6(2) . . . . ?
C005 C009 C00A C007 -149.0(2) . . . . ?
C005 C009 C00A C00F 37.0(3) . . . . ?
C006 C003 C004 C005 133.2(2) . . . . ?
C006 C003 C004 C00C -43.4(3) . . . . ?
C006 C003 C008 C00H -0.1(3) . . . . ?
C006 C00G C00I C00H -0.7(3) . . . . ?
C007 C00A C00F C00K -2.7(3) . . . . ?
C007 C00B C00L C00K -2.6(3) . . . . ?
C007 C00B C00M C00N 0.7(3) . . . . ?
C007 C00D C00J C00N -0.1(3) . . . . ?
C008 C003 C004 C005 -47.5(3) . . . . ?
C008 C003 C004 C00C 135.8(2) . . . . ?
C008 C003 C006 C00G 1.2(3) . . . . ?
C008 C00H C00I C00G 1.8(3) . . . . ?
C009 C00A C00F C00K 171.4(2) . . . . ?
C00A C007 C00B C00L 0.7(3) . . . . ?
C00A C007 C00B C00M -178.26(18) . . . . ?
C00A C007 C00D C00J 177.8(2) . . . . ?
C00A C00F C00K C00L 0.9(4) . . . . ?
C00B C007 C00A C009 -172.25(17) . . . . ?
C00B C007 C00A C00F 1.9(3) . . . . ?
C00B C007 C00D C00J 0.3(3) . . . . ?
C00B C00M C00N C00J -0.5(4) . . . . ?
C00C C004 C005 O001 -1.8(2) . . . . ?
C00C C004 C005 C009 174.4(2) . . . . ?
C00D C007 C00A C009 10.2(3) . . . . ?
C00D C007 C00A C00F -175.7(2) . . . . ?
C00D C007 C00B C00L 178.36(18) . . . . ?
C00D C007 C00B C00M -0.6(3) . . . . ?
C00D C00J C00N C00M 0.2(4) . . . . ?
C00E O001 C005 C004 0.2(2) . . . . ?
C00E O001 C005 C009 -176.38(19) . . . . ?
C00F C00K C00L C00B 1.8(4) . . . . ?
C00L C00B C00M C00N -178.2(2) . . . . ?
C00M C00B C00L C00K 176.3(2) . . . . ?
